data_2006465
loop_
_publ_author_name
'Bhattacharyya, Kinkini'
'Chaudhuri, Siddhartha'
'Achari, Basudeb'
'Mazumdar, Biswanath'
'Mazumdar, Sunil Kumar'

_publ_section_title
;
 Isoalangidiol Monoacetate, a Triterpene Alcohol
;
_journal_issue 9
_journal_name_full 'Acta Crystallographica Section C'
_journal_page_first 1299
_journal_page_last 1301
_journal_paper_doi 10.1107/S0108270196014126
_journal_volume 53
_journal_year 1997
_chemical_formula_sum 'C32 H54 O3'
_chemical_formula_weight 486.75
_chemical_melting_point 488.15
_chemical_name_common 'Isoalangidiol monoacetate'
_chemical_name_systematic
;
 (3\a,18\a)-B':A'-Neogammacerane-3,18-diol
;
_space_group_IT_number 19
_symmetry_cell_setting orthorhombic
_symmetry_space_group_name_Hall 'P 2ac 2ab'
_symmetry_space_group_name_H-M 'P 21 21 21'
_audit_creation_method SHELXL
_cell_angle_alpha 90.00
_cell_angle_beta 90.00
_cell_angle_gamma 90.00
_cell_formula_units_Z 4
_cell_length_a 12.201(2)
_cell_length_b 12.8625(14)
_cell_length_c 18.571(2)
_cell_measurement_reflns_used 25
_cell_measurement_temperature 293(2)
_cell_measurement_theta_max 15
_cell_measurement_theta_min 10
_cell_volume 2914.4(7)
_computing_cell_refinement 'CAD-4 Software'
_computing_data_collection 'CAD-4 Software (Enraf-Nonius, 1989)'
_computing_data_reduction 'CAD-4 Software'
_computing_molecular_graphics 'ORTEP (Johnson, 1965)'
_computing_publication_material SHELXL93
_computing_structure_refinement 'SHELXL93 (Sheldrick, 1993)'
_computing_structure_solution 'SHELXS86 (Sheldrick, 1990)'
_diffrn_ambient_temperature 293(2)
_diffrn_measurement_device 'Enraf-Nonius CAD-4'
_diffrn_measurement_method \w-2\q
_diffrn_radiation_monochromator graphite
_diffrn_radiation_source 'fine-focus sealed tube'
_diffrn_radiation_type MoK\a
_diffrn_radiation_wavelength 0.71073
_diffrn_reflns_av_R_equivalents 0.0000
_diffrn_reflns_av_sigmaI/netI 0.0206
_diffrn_reflns_limit_h_max 13
_diffrn_reflns_limit_h_min 0
_diffrn_reflns_limit_k_max 14
_diffrn_reflns_limit_k_min 0
_diffrn_reflns_limit_l_max 20
_diffrn_reflns_limit_l_min 0
_diffrn_reflns_number 2315
_diffrn_reflns_theta_max 22.96
_diffrn_reflns_theta_min 2.19
_diffrn_standards_decay_% 1
_diffrn_standards_interval_count 100
_diffrn_standards_number 3
_exptl_absorpt_coefficient_mu 0.069
_exptl_absorpt_correction_type none
_exptl_crystal_colour Colourless
_exptl_crystal_density_diffrn 1.109
_exptl_crystal_density_method none
_exptl_crystal_description Tablet
_exptl_crystal_F_000 1080
_exptl_crystal_size_max 0.28
_exptl_crystal_size_mid 0.24
_exptl_crystal_size_min 0.10
_refine_diff_density_max 0.219
_refine_diff_density_min -0.206
_refine_ls_abs_structure_details 'Flack (1983)'
_refine_ls_abs_structure_Flack 0(3)
_refine_ls_extinction_method none
_refine_ls_goodness_of_fit_all 0.981
_refine_ls_goodness_of_fit_obs 1.050
_refine_ls_hydrogen_treatment refall
_refine_ls_matrix_type full
_refine_ls_number_parameters 315
_refine_ls_number_reflns 2309
_refine_ls_number_restraints 0
_refine_ls_restrained_S_all 1.079
_refine_ls_restrained_S_obs 1.050
_refine_ls_R_factor_all 0.0655
_refine_ls_R_factor_obs .0525
_refine_ls_shift/esd_max 0.063
_refine_ls_shift/esd_mean 0.009
_refine_ls_structure_factor_coef Fsqd
_refine_ls_weighting_details 'w = 1/[\s^2^(Fo^2^)+(0.1018P)^2^+0.5002P] where P = (Fo^2^+2Fc^2^)/3'
_refine_ls_weighting_scheme calc
_refine_ls_wR_factor_all 0.1575
_refine_ls_wR_factor_obs .1353
_reflns_number_observed 1853
_reflns_number_total 2315
_reflns_observed_criterion >2\s(I)
_cod_data_source_file de1038.cif
_cod_data_source_block de1038
_cod_depositor_comments
;
The following automatic conversions were performed:
'_symmetry_cell_setting' value 'Orthorhombic' changed to 'orthorhombic'
according to '/home/saulius/struct/CIF-dictionaries/cif_core.dic'
dictionary named 'cif_core.dic' version 2.4.1 from 2010-06-29.

Automatic conversion script
Id: cif_fix_enum 1527 2010-12-29 10:47:43Z saulius 

The following automatic conversions were performed:

'_chemical_melting_point' value '215\%' was changed to '488.15' - it
was converted from degrees Celsius(C) to Kelvins(K).

Automatic conversion script
Id: cif_fix_values 1646 2011-03-28 12:23:43Z adriana 

The following automatic conversions were performed:

'_chemical_melting_point' value '215\%' was changed to '488.15' - it
was converted from degrees Celsius(C) to Kelvins(K).

Automatic conversion script
Id: cif_fix_values 1715 2011-07-08 13:25:40Z adriana 
;
_cod_database_code 2006465

loop_
_symmetry_equiv_pos_as_xyz
'x, y, z'
'x+1/2, -y+1/2, -z'
'-x, y+1/2, -z+1/2'
'-x+1/2, -y, z+1/2'

loop_
_atom_site_aniso_label
_atom_site_aniso_U_11
_atom_site_aniso_U_22
_atom_site_aniso_U_33
_atom_site_aniso_U_12
_atom_site_aniso_U_13
_atom_site_aniso_U_23
C1 .046(2) .042(2) .083(3) -.006(2) -.001(2) .003(2)
C2 .045(2) .058(3) .098(4) -.015(2) .002(3) .029(3)
C3 .047(2) .067(3) .070(3) -.004(2) .009(2) .019(3)
C4 .055(3) .074(3) .056(3) -.004(2) .005(2) .014(3)
C5 .039(2) .048(2) .056(2) -.001(2) .004(2) .012(2)
C6 .053(3) .063(3) .055(2) -.005(2) -.006(2) -.001(2)
C7 .041(2) .058(3) .049(2) -.007(2) -.007(2) .001(2)
C8 .039(2) .034(2) .052(2) .003(2) -.003(2) .001(2)
C9 .041(2) .033(2) .057(2) -.003(2) -.005(2) .003(2)
C10 .041(2) .039(2) .067(3) -.002(2) -.003(2) .017(2)
C11 .055(3) .037(2) .082(3) -.010(2) -.001(3) -.011(2)
C12 .060(3) .045(2) .057(3) -.003(2) -.005(2) -.017(2)
C13 .050(2) .033(2) .048(2) .005(2) -.007(2) -.006(2)
C14 .039(2) .030(2) .049(2) .000(2) -.002(2) -.003(2)
C15 .049(2) .039(2) .052(2) -.004(2) .000(2) -.011(2)
C16 .048(2) .039(2) .060(3) -.001(2) .005(2) -.005(2)
C17 .047(2) .042(2) .052(2) .008(2) .002(2) .003(2)
C18 .055(2) .043(2) .045(2) .006(2) -.005(2) -.003(2)
O18 .061(2) .069(2) .053(2) .018(2) -.003(2) .006(2)
C19 .064(3) .062(3) .060(3) .008(2) .000(2) -.020(2)
C20 .078(3) .054(3) .086(4) .016(3) .000(3) -.020(3)
C21 .058(3) .045(2) .060(3) .015(2) .004(2) -.003(2)
C22 .054(3) .074(3) .062(3) .021(2) -.001(2) .000(3)
C23 .068(3) .108(4) .068(3) -.006(3) .024(3) -.009(3)
C24 .069(3) .128(5) .076(4) -.005(4) .008(3) .038(4)
C25 .056(3) .051(2) .104(4) -.002(2) .001(3) .023(3)
C26 .046(2) .050(2) .070(3) .005(2) -.005(2) .016(2)
C27 .056(2) .033(2) .053(2) .006(2) .004(2) .005(2)
C28 .064(3) .062(3) .064(3) .013(2) .014(3) .012(3)
C29 .080(4) .083(3) .126(5) .035(3) -.014(4) -.010(4)
C30 .062(3) .083(4) .106(4) .012(3) -.011(3) .000(4)
O31 .052(2) .060(2) .079(2) .005(2) .009(2) .014(2)
C32 .059(3) .072(3) .055(3) .016(3) -.001(2) -.006(3)
O32 .051(2) .105(3) .074(2) .001(2) .005(2) .011(2)
C33 .084(4) .066(3) .095(4) .019(3) -.013(3) -.006(3)

loop_
_atom_site_label
_atom_site_fract_x
_atom_site_fract_y
_atom_site_fract_z
_atom_site_U_iso_or_equiv
_atom_site_thermal_displace_type
_atom_site_calc_flag
_atom_site_refinement_flags
_atom_site_occupancy
_atom_site_disorder_group
_atom_site_type_symbol
C1 -.2774(3) -.1129(4) .4225(3) .0566(12) Uani d . 1 . C
H1A -.2966(3) -.0538(4) .3926(3) .074(2) Uiso calc R 1 . H
H1B -.2798(3) -.1746(4) .3925(3) .074(2) Uiso calc R 1 . H
C2 -.3625(4) -.1238(4) .4825(3) .0674(14) Uani d . 1 . C
H2A -.4348(4) -.1297(4) .4611(3) .074(2) Uiso calc R 1 . H
H2B -.3483(4) -.1872(4) .5091(3) .074(2) Uiso calc R 1 . H
C3 -.3617(4) -.0333(4) .5339(3) .0615(12) Uani d . 1 . C
H3 -.4131(4) -.0475(4) .5733(3) .074(2) Uiso calc R 1 . H
C4 -.2484(4) -.0094(4) .5659(2) .0617(12) Uani d . 1 . C
C5 -.1621(3) -.0050(3) .5039(2) .0476(10) Uani d . 1 . C
H5 -.1851(3) .0541(3) .4742(2) .074(2) Uiso calc R 1 . H
C6 -.0465(3) .0228(4) .5281(2) .0570(12) Uani d . 1 . C
H6A -.0499(3) .0782(4) .5635(2) .074(2) Uiso calc R 1 . H
H6B -.0129(3) -.0373(4) .5508(2) .074(2) Uiso calc R 1 . H
C7 .0236(3) .0575(3) .4647(2) .0491(10) Uani d . 1 . C
H7A .0968(3) .0731(3) .4821(2) .074(2) Uiso calc R 1 . H
H7B -.0070(3) .1212(3) .4453(2) .074(2) Uiso calc R 1 . H
C8 .0321(3) -.0230(3) .4039(2) .0417(9) Uani d . 1 . C
C9 -.0860(3) -.0637(3) .3859(2) .0435(9) Uani d . 1 . C
H9 -.1238(3) -.0028(3) .3661(2) .074(2) Uiso calc R 1 . H
C10 -.1599(3) -.0983(3) .4510(2) .0491(11) Uani d . 1 . C
C11 -.0828(4) -.1412(3) .3231(3) .0582(12) Uani d . 1 . C
H11A -.0434(4) -.2031(3) .3379(3) .074(2) Uiso calc R 1 . H
H11B -.1571(4) -.1615(3) .3108(3) .074(2) Uiso calc R 1 . H
C12 -.0279(3) -.0950(3) .2576(2) .0542(11) Uani d . 1 . C
H12A -.0719(3) -.0376(3) .2400(2) .074(2) Uiso calc R 1 . H
H12B -.0247(3) -.1472(3) .2200(2) .074(2) Uiso calc R 1 . H
C13 .0874(3) -.0563(3) .2732(2) .0437(9) Uani d . 1 . C
H13 .1262(3) -.1155(3) .2944(2) .074(2) Uiso calc R 1 . H
C14 .0832(3) .0283(3) .3334(2) .0392(9) Uani d . 1 . C
C15 .2008(3) .0685(3) .3473(2) .0463(10) Uani d . 1 . C
H15A .1978(3) .1264(3) .3806(2) .074(2) Uiso calc R 1 . H
H15B .2436(3) .0137(3) .3696(2) .074(2) Uiso calc R 1 . H
C16 .2572(3) .1031(3) .2786(2) .0490(10) Uani d . 1 . C
H16A .3300(3) .1280(3) .2905(2) .074(2) Uiso calc R 1 . H
H16B .2167(3) .1610(3) .2584(2) .074(2) Uiso calc R 1 . H
C17 .2676(3) .0180(3) .2208(2) .0470(10) Uani d . 1 . C
C18 .1513(3) -.0286(3) .2043(2) .0478(10) Uani d . 1 . C
O18 .0844(2) .0406(2) .1633(2) .0609(8) Uani d . 1 . O
H18 .1166(2) .0569(2) .1262(2) .091(9) Uiso calc R 1 . H
C19 .1798(4) -.1277(4) .1622(3) .0618(12) Uani d . 1 . C
H19A .1223(4) -.1792(4) .1675(3) .074(2) Uiso calc R 1 . H
H19B .1887(4) -.1123(4) .1114(3) .074(2) Uiso calc R 1 . H
C20 .2868(4) -.1673(4) .1941(3) .0728(15) Uani d . 1 . C
H20A .3386(4) -.1831(4) .1560(3) .074(2) Uiso calc R 1 . H
H20B .2738(4) -.2301(4) .2217(3) .074(2) Uiso calc R 1 . H
C21 .3329(4) -.0812(3) .2433(2) .0543(11) Uani d . 1 . C
H21 .3112(4) -.0983(3) .2927(2) .074(2) Uiso calc R 1 . H
C22 .4593(4) -.0779(4) .2417(3) .0634(13) Uani d . 1 . C
H22 .4820(4) -.0655(4) .1918(3) .074(2) Uiso calc R 1 . H
C23 -.2538(4) .0999(5) .6027(3) .081(2) Uani d . 1 . C
H23A -.3207(4) .1058(5) .6295(3) .074(2) Uiso calc R 1 . H
H23B -.2514(4) .1531(5) .5665(3) .074(2) Uiso calc R 1 . H
H23C -.1925(4) .1078(5) .6346(3) .074(2) Uiso calc R 1 . H
C24 -.2253(5) -.0892(5) .6247(3) .091(2) Uani d . 1 . C
H24A -.1519(5) -.0801(5) .6421(3) .074(2) Uiso calc R 1 . H
H24B -.2333(5) -.1579(5) .6053(3) .074(2) Uiso calc R 1 . H
H24C -.2761(5) -.0797(5) .6636(3) .074(2) Uiso calc R 1 . H
C25 -.1224(4) -.2031(3) .4844(3) .0700(14) Uani d . 1 . C
H25A -.0677(4) -.1901(3) .5204(3) .074(2) Uiso calc R 1 . H
H25B -.0923(4) -.2467(3) .4474(3) .074(2) Uiso calc R 1 . H
H25C -.1842(4) -.2372(3) .5061(3) .074(2) Uiso calc R 1 . H
C26 .1074(3) -.1118(3) .4310(3) .0553(11) Uani d . 1 . C
H26A .1821(3) -.0883(3) .4315(3) .091(9) Uiso calc R 1 . H
H26B .1007(3) -.1707(3) .3995(3) .091(9) Uiso calc R 1 . H
H26C .0859(3) -.1315(3) .4789(3) .091(9) Uiso calc R 1 . H
C27 .0159(3) .1234(3) .3085(2) .0472(10) Uani d . 1 . C
H27A -.0603(3) .1117(3) .3185(2) .074(2) Uiso calc R 1 . H
H27B .0259(3) .1335(3) .2577(2) .074(2) Uiso calc R 1 . H
H27C .0403(3) .1842(3) .3339(2) .074(2) Uiso calc R 1 . H
C28 .3160(4) .0668(4) .1529(2) .0632(13) Uani d . 1 . C
H28A .3241(4) .0143(4) .1165(2) .074(2) Uiso calc R 1 . H
H28B .3864(4) .0962(4) .1638(2) .074(2) Uiso calc R 1 . H
H28C .2680(4) .1204(4) .1357(2) .074(2) Uiso calc R 1 . H
C29 .5055(3) -.1830(3) .2647(3) .097(2) Uani d . 1 . C
H29A .4800(3) -.2359(3) .2323(3) .074(2) Uiso calc R 1 . H
H29B .4815(3) -.1986(3) .3127(3) .074(2) Uiso calc R 1 . H
H29C .5842(3) -.1805(3) .2635(3) .074(2) Uiso calc R 1 . H
C30 .5106(3) .0056(3) .2879(3) .084(2) Uani d R 1 . C
H30A .4843(3) -.0009(3) .3364(3) .074(2) Uiso calc R 1 . H
H30B .4913(3) .0727(3) .2693(3) .074(2) Uiso calc R 1 . H
H30C .5889(3) -.0021(3) .2874(3) .074(2) Uiso calc R 1 . H
O31 -.3983(2) .0596(2) .4951(2) .0638(9) Uani d . 1 . O
C32 -.5056(4) .0738(4) .4885(3) .0620(12) Uani d . 1 . C
O32 -.5749(3) .0139(3) .5085(2) .0766(10) Uani d . 1 . O
C33 -.5294(5) .1753(4) .4510(3) .082(2) Uani d . 1 . C
H33A -.4616(5) .2098(4) .4401(3) .074(2) Uiso calc R 1 . H
H33B -.5729(5) .2186(4) .4818(3) .074(2) Uiso calc R 1 . H
H33C -.5686(5) .1620(4) .4071(3) .074(2) Uiso calc R 1 . H

loop_
_atom_type_symbol
_atom_type_description
_atom_type_scat_dispersion_real
_atom_type_scat_dispersion_imag
_atom_type_scat_source
C C 0.0033 0.0016 'International Tables Vol C Tables 4.2.6.8 and 6.1.1.4'
H H 0.0000 0.0000 'International Tables Vol C Tables 4.2.6.8 and 6.1.1.4'
O O 0.0106 0.0060 'International Tables Vol C Tables 4.2.6.8 and 6.1.1.4'

loop_
_geom_angle_atom_site_label_1
_geom_angle_atom_site_label_2
_geom_angle_atom_site_label_3
_geom_angle
_geom_angle_publ_flag
C2 C1 C10 113.2(4) yes
C2 C1 H1A 108.9(2) ?
C10 C1 H1A 108.9(2) ?
C2 C1 H1B 108.9(3) ?
C10 C1 H1B 108.9(2) ?
H1A C1 H1B 107.8 ?
C3 C2 C1 112.8(4) yes
C3 C2 H2A 109.0(2) ?
C1 C2 H2A 109.0(2) ?
C3 C2 H2B 109.0(2) ?
C1 C2 H2B 109.0(2) ?
H2A C2 H2B 107.8 ?
O31 C3 C2 108.5(4) yes
O31 C3 C4 107.5(4) yes
C2 C3 C4 113.9(4) yes
O31 C3 H3 108.9(2) ?
C2 C3 H3 108.9(2) ?
C4 C3 H3 108.9(2) ?
C24 C4 C3 108.0(4) yes
C24 C4 C5 115.3(4) yes
C3 C4 C5 109.2(4) yes
C24 C4 C23 107.5(4) yes
C3 C4 C23 108.1(4) yes
C5 C4 C23 108.5(4) yes
C6 C5 C10 110.6(3) yes
C6 C5 C4 114.5(4) yes
C10 C5 C4 116.8(3) yes
C6 C5 H5 104.4(2) ?
C10 C5 H5 104.4(2) ?
C4 C5 H5 104.4(2) ?
C7 C6 C5 111.1(4) yes
C7 C6 H6A 109.4(2) ?
C5 C6 H6A 109.4(2) ?
C7 C6 H6B 109.4(2) ?
C5 C6 H6B 109.4(2) ?
H6A C6 H6B 108.0 ?
C6 C7 C8 114.2(3) yes
C6 C7 H7A 108.7(2) ?
C8 C7 H7A 108.7(2) ?
C6 C7 H7B 108.7(2) ?
C8 C7 H7B 108.7(2) ?
H7A C7 H7B 107.6 ?
C7 C8 C26 107.3(3) yes
C7 C8 C9 108.6(3) yes
C26 C8 C9 111.6(3) yes
C7 C8 C14 110.6(3) yes
C26 C8 C14 109.9(3) yes
C9 C8 C14 108.8(3) yes
C11 C9 C10 114.5(3) yes
C11 C9 C8 110.8(3) yes
C10 C9 C8 117.2(3) yes
C11 C9 H9 104.2(2) ?
C10 C9 H9 104.2(2) ?
C8 C9 H9 104.2(2) ?
C1 C10 C25 107.8(3) yes
C1 C10 C5 107.2(3) yes
C25 C10 C5 115.0(4) yes
C1 C10 C9 107.8(3) yes
C25 C10 C9 112.7(4) yes
C5 C10 C9 106.1(3) yes
C12 C11 C9 111.6(3) yes
C12 C11 H11A 109.3(2) ?
C9 C11 H11A 109.3(2) ?
C12 C11 H11B 109.3(2) ?
C9 C11 H11B 109.3(2) ?
H11A C11 H11B 108.0 ?
C11 C12 C13 112.7(4) yes
C11 C12 H12A 109.0(2) ?
C13 C12 H12A 109.0(2) ?
C11 C12 H12B 109.0(2) ?
C13 C12 H12B 109.0(2) ?
H12A C12 H12B 107.8 ?
C12 C13 C18 112.8(3) yes
C12 C13 C14 109.5(3) yes
C18 C13 C14 116.7(3) yes
C12 C13 H13 105.6(2) ?
C18 C13 H13 105.6(2) ?
C14 C13 H13 105.6(2) ?
C27 C14 C15 106.2(3) yes
C27 C14 C13 110.8(3) yes
C15 C14 C13 108.8(3) yes
C27 C14 C8 111.5(3) yes
C15 C14 C8 111.3(3) yes
C13 C14 C8 108.2(3) yes
C16 C15 C14 112.2(3) yes
C16 C15 H15A 109.2(2) ?
C14 C15 H15A 109.2(2) ?
C16 C15 H15B 109.2(2) ?
C14 C15 H15B 109.2(2) ?
H15A C15 H15B 107.9 ?
C15 C16 C17 114.5(3) yes
C15 C16 H16A 108.6(2) ?
C17 C16 H16A 108.6(2) ?
C15 C16 H16B 108.6(2) ?
C17 C16 H16B 108.6(2) ?
H16A C16 H16B 107.6 ?
C28 C17 C16 108.4(3) yes
C28 C17 C21 111.0(4) yes
C16 C17 C21 116.0(3) yes
C28 C17 C18 110.2(4) yes
C16 C17 C18 109.5(3) yes
C21 C17 C18 101.6(3) yes
O18 C18 C13 107.3(3) yes
O18 C18 C19 112.0(3) yes
C13 C18 C19 110.2(3) yes
O18 C18 C17 112.5(3) yes
C13 C18 C17 112.6(3) yes
C19 C18 C17 102.2(3) yes
C18 O18 H18 109.5(2) ?
C20 C19 C18 105.9(4) yes
C20 C19 H19A 110.6(3) ?
C18 C19 H19A 110.6(2) ?
C20 C19 H19B 110.6(3) ?
C18 C19 H19B 110.6(2) ?
H19A C19 H19B 108.7 ?
C19 C20 C21 107.7(4) yes
C19 C20 H20A 110.2(3) ?
C21 C20 H20A 110.2(3) ?
C19 C20 H20B 110.2(3) ?
C21 C20 H20B 110.2(3) ?
H20A C20 H20B 108.5 ?
C22 C21 C20 111.9(4) yes
C22 C21 C17 118.8(4) yes
C20 C21 C17 104.0(3) yes
C22 C21 H21 107.2(3) ?
C20 C21 H21 107.2(3) ?
C17 C21 H21 107.2(2) ?
C30 C22 C29 108.5(3) yes
C30 C22 C21 115.0(4) yes
C29 C22 C21 109.8(4) yes
C30 C22 H22 107.7(3) ?
C29 C22 H22 107.8(3) ?
C21 C22 H22 107.8(3) ?
C4 C23 H23A 109.5(3) ?
C4 C23 H23B 109.5(3) ?
H23A C23 H23B 109.5 ?
C4 C23 H23C 109.5(3) ?
H23A C23 H23C 109.5 ?
H23B C23 H23C 109.5 ?
C4 C24 H24A 109.5(3) ?
C4 C24 H24B 109.5(3) ?
H24A C24 H24B 109.5 ?
C4 C24 H24C 109.5(3) ?
H24A C24 H24C 109.5 ?
H24B C24 H24C 109.5 ?
C10 C25 H25A 109.5(2) ?
C10 C25 H25B 109.5(3) ?
H25A C25 H25B 109.5 ?
C10 C25 H25C 109.5(2) ?
H25A C25 H25C 109.5 ?
H25B C25 H25C 109.5 ?
C8 C26 H26A 109.5(2) ?
C8 C26 H26B 109.5(2) ?
H26A C26 H26B 109.5 ?
C8 C26 H26C 109.5(2) ?
H26A C26 H26C 109.5 ?
H26B C26 H26C 109.5 ?
C14 C27 H27A 109.5(2) ?
C14 C27 H27B 109.5(2) ?
H27A C27 H27B 109.5 ?
C14 C27 H27C 109.5(2) ?
H27A C27 H27C 109.5 ?
H27B C27 H27C 109.5 ?
C17 C28 H28A 109.5(2) ?
C17 C28 H28B 109.5(2) ?
H28A C28 H28B 109.5 ?
C17 C28 H28C 109.5(2) ?
H28A C28 H28C 109.5 ?
H28B C28 H28C 109.5 ?
C22 C29 H29A 109.5(2) ?
C22 C29 H29B 109.5(3) ?
H29A C29 H29B 109.5 ?
C22 C29 H29C 109.5(2) ?
H29A C29 H29C 109.5 ?
H29B C29 H29C 109.5 ?
C22 C30 H30A 109.5(3) ?
C22 C30 H30B 109.5(2) ?
H30A C30 H30B 109.5 ?
C22 C30 H30C 109.5(2) ?
H30A C30 H30C 109.5 ?
H30B C30 H30C 109.5 ?
C32 O31 C3 117.2(4) yes
O32 C32 O31 125.2(5) yes
O32 C32 C33 124.2(5) yes
O31 C32 C33 110.5(5) yes
C32 C33 H33A 109.5(3) ?
C32 C33 H33B 109.5(3) ?
H33A C33 H33B 109.5 ?
C32 C33 H33C 109.5(3) ?
H33A C33 H33C 109.5 ?
H33B C33 H33C 109.5 ?

loop_
_geom_bond_atom_site_label_1
_geom_bond_atom_site_label_2
_geom_bond_site_symmetry_2
_geom_bond_distance
_geom_bond_publ_flag
C1 C2 . 1.529(7) yes
C1 C10 . 1.540(6) yes
C1 H1A . .97 ?
C1 H1B . .97 ?
C2 C3 . 1.506(7) yes
C2 H2A . .97 ?
C2 H2B . .97 ?
C3 O31 . 1.465(5) yes
C3 C4 . 1.535(7) yes
C3 H3 . .98 ?
C4 C24 . 1.524(7) yes
C4 C5 . 1.562(6) yes
C4 C23 . 1.564(8) yes
C5 C6 . 1.523(6) yes
C5 C10 . 1.551(6) yes
C5 H5 . .98 ?
C6 C7 . 1.522(6) yes
C6 H6A . .97 ?
C6 H6B . .97 ?
C7 C8 . 1.535(6) yes
C7 H7A . .97 ?
C7 H7B . .97 ?
C8 C26 . 1.550(5) yes
C8 C9 . 1.569(5) yes
C8 C14 . 1.594(5) yes
C9 C11 . 1.536(6) yes
C9 C10 . 1.572(6) yes
C9 H9 . .98 ?
C10 C25 . 1.552(6) yes
C11 C12 . 1.510(6) yes
C11 H11A . .97 ?
C11 H11B . .97 ?
C12 C13 . 1.520(6) yes
C12 H12A . .97 ?
C12 H12B . .97 ?
C13 C18 . 1.539(6) yes
C13 C14 . 1.562(5) yes
C13 H13 . .98 ?
C14 C27 . 1.544(5) yes
C14 C15 . 1.546(5) yes
C15 C16 . 1.517(6) yes
C15 H15A . .97 ?
C15 H15B . .97 ?
C16 C17 . 1.537(6) yes
C16 H16A . .97 ?
C16 H16B . .97 ?
C17 C28 . 1.527(6) yes
C17 C21 . 1.562(6) yes
C17 C18 . 1.571(6) yes
C18 O18 . 1.428(5) yes
C18 C19 . 1.536(6) yes
O18 H18 . .82 ?
C19 C20 . 1.521(7) yes
C19 H19A . .97 ?
C19 H19B . .97 ?
C20 C21 . 1.542(6) yes
C20 H20A . .97 ?
C20 H20B . .97 ?
C21 C22 . 1.543(6) yes
C21 H21 . .98 ?
C22 C30 . 1.510(6) yes
C22 C29 . 1.525(6) yes
C22 H22 . .98 ?
C23 H23A . .96 ?
C23 H23B . .96 ?
C23 H23C . .96 ?
C24 H24A . .96 ?
C24 H24B . .96 ?
C24 H24C . .96 ?
C25 H25A . .96 ?
C25 H25B . .96 ?
C25 H25C . .96 ?
C26 H26A . .96 ?
C26 H26B . .96 ?
C26 H26C . .96 ?
C27 H27A . .96 ?
C27 H27B . .96 ?
C27 H27C . .96 ?
C28 H28A . .96 ?
C28 H28B . .96 ?
C28 H28C . .96 ?
C29 H29A . .96 ?
C29 H29B . .96 ?
C29 H29C . .96 ?
C30 H30A . .96 ?
C30 H30B . .96 ?
C30 H30C . .96 ?
O31 C32 . 1.328(6) yes
C32 O32 . 1.202(6) yes
C32 C33 . 1.507(7) yes
C33 H33A . .96 ?
C33 H33B . .96 ?
C33 H33C . .96 ?

loop_
_geom_torsion_atom_site_label_1
_geom_torsion_atom_site_label_2
_geom_torsion_atom_site_label_3
_geom_torsion_atom_site_label_4
_geom_torsion
_geom_torsion_publ_flag
C10 C1 C2 C3 56.3(5) yes
C1 C2 C3 O31 66.5(5) yes
C1 C2 C3 C4 -53.2(5) yes
O31 C3 C4 C24 162.4(4) ?
C2 C3 C4 C24 -77.3(5) yes
O31 C3 C4 C5 -71.5(5) yes
C2 C3 C4 C5 48.7(5) yes
O31 C3 C4 C23 46.4(5) ?
C2 C3 C4 C23 166.7(4) yes
C24 C4 C5 C6 -60.7(6) ?
C3 C4 C5 C6 177.5(4) yes
C23 C4 C5 C6 59.9(5) ?
C24 C4 C5 C10 70.9(5) yes
C3 C4 C5 C10 -50.8(5) yes
C23 C4 C5 C10 -168.5(4) ?
C10 C5 C6 C7 62.8(5) yes
C4 C5 C6 C7 -162.7(4) yes
C5 C6 C7 C8 -57.3(5) yes
C6 C7 C8 C26 -72.8(4) ?
C6 C7 C8 C9 47.9(4) yes
C6 C7 C8 C14 167.2(3) yes
C7 C8 C9 C11 177.6(3) yes
C26 C8 C9 C11 -64.3(4) ?
C14 C8 C9 C11 57.2(4) yes
C7 C8 C9 C10 -48.4(4) yes
C26 C8 C9 C10 69.7(4) ?
C14 C8 C9 C10 -168.9(3) yes
C2 C1 C10 C25 70.6(5) ?
C2 C1 C10 C5 -53.8(5) yes
C2 C1 C10 C9 -167.6(3) yes
C6 C5 C10 C1 -173.6(4) yes
C4 C5 C10 C1 53.0(5) yes
C6 C5 C10 C25 66.6(5) ?
C4 C5 C10 C25 -66.8(5) ?
C6 C5 C10 C9 -58.7(4) yes
C4 C5 C10 C9 168.0(3) yes
C11 C9 C10 C1 -59.3(5) ?
C8 C9 C10 C1 168.4(3) yes
C11 C9 C10 C25 59.5(5) ?
C8 C9 C10 C25 -72.8(4) ?
C11 C9 C10 C5 -173.8(3) yes
C8 C9 C10 C5 53.9(4) yes
C10 C9 C11 C12 169.6(3) yes
C8 C9 C11 C12 -55.1(5) yes
C9 C11 C12 C13 56.3(5) yes
C11 C12 C13 C18 169.1(3) yes
C11 C12 C13 C14 -59.1(4) yes
C12 C13 C14 C27 -62.4(4) ?
C18 C13 C14 C27 67.3(4) ?
C12 C13 C14 C15 -178.8(3) yes
C18 C13 C14 C15 -49.1(4) yes
C12 C13 C14 C8 60.1(4) yes
C18 C13 C14 C8 -170.2(3) yes
C7 C8 C14 C27 -56.6(4) ?
C26 C8 C14 C27 -175.0(3) ?
C9 C8 C14 C27 62.6(4) ?
C7 C8 C14 C15 61.7(4) ?
C26 C8 C14 C15 -56.6(4) ?
C9 C8 C14 C15 -179.1(3) yes
C7 C8 C14 C13 -178.7(3) yes
C26 C8 C14 C13 62.9(4) ?
C9 C8 C14 C13 -59.5(4) yes
C27 C14 C15 C16 -66.9(4) ?
C13 C14 C15 C16 52.4(4) yes
C8 C14 C15 C16 171.6(3) yes
C14 C15 C16 C17 -58.9(5) yes
C15 C16 C17 C28 174.9(3) ?
C15 C16 C17 C21 -59.5(5) yes
C15 C16 C17 C18 54.7(4) yes
C12 C13 C18 O18 52.0(4) ?
C14 C13 C18 O18 -76.1(4) ?
C12 C13 C18 C19 -70.2(4) ?
C14 C13 C18 C19 161.6(3) yes
C12 C13 C18 C17 176.4(3) yes
C14 C13 C18 C17 48.2(4) yes
C28 C17 C18 O18 -45.5(4) ?
C16 C17 C18 O18 73.6(4) ?
C21 C17 C18 O18 -163.3(3) ?
C28 C17 C18 C13 -167.0(3) ?
C16 C17 C18 C13 -47.9(4) yes
C21 C17 C18 C13 75.3(4) yes
C28 C17 C18 C19 74.8(4) ?
C16 C17 C18 C19 -166.1(3) yes
C21 C17 C18 C19 -43.0(4) yes
O18 C18 C19 C20 154.5(4) ?
C13 C18 C19 C20 -86.1(4) yes
C17 C18 C19 C20 33.8(4) yes
C18 C19 C20 C21 -11.4(5) yes
C19 C20 C21 C22 -145.3(4) yes
C19 C20 C21 C17 -15.9(5) yes
C28 C17 C21 C22 44.1(6) ?
C16 C17 C21 C22 -80.2(5) ?
C18 C17 C21 C22 161.3(4) ?
C28 C17 C21 C20 -81.0(4) ?
C16 C17 C21 C20 154.6(4) yes
C18 C17 C21 C20 36.1(4) yes
C20 C21 C22 C30 179.2(4) ?
C17 C21 C22 C30 57.9(6) ?
C20 C21 C22 C29 -58.1(5) ?
C17 C21 C22 C29 -179.3(4) ?
C2 C3 O31 C32 82.9(5) yes
C4 C3 O31 C32 -153.5(4) yes
C3 O31 C32 O32 -4.0(7) ?
C3 O31 C32 C33 176.9(4) ?

loop_
_cod_related_entry_id
_cod_related_entry_database
_cod_related_entry_code
1 ChemSpider 21186313
